data_8104292
loop_
_publ_author_name
'Baur, W.H.'
'Bieniok, A.'
'Shannon, R.D.'
'Prince, E.'

_publ_section_title
;
 Neutron powder diffraction study of a Na, Cs-Rho zeolite
;
_journal_name_full 'Zeitschrift fuer Kristallographie (149,1979-)'
_journal_page_first 253
_journal_page_last 266
_journal_volume 187
_journal_year 1989
_chemical_formula_sum 'Al11.6 Cs3.2 D12.4 Na6.2 O102.2 Si36.4'
_chemical_name_systematic 'Na6.2 Cs3.2 (Si36.4 Al11.6 O96) (D2 O)6.2'
_space_group_IT_number 217
_symmetry_space_group_name_Hall 'I -4 2 3'
_symmetry_space_group_name_H-M 'I -4 3 m'
_cell_angle_alpha 90
_cell_angle_beta 90
_cell_angle_gamma 90
_cell_formula_units_Z 1
_cell_length_a 14.6566
_cell_length_b 14.6566
_cell_length_c 14.6566
_cell_volume 3148.471
_citation_journal_id_ASTM ZEKRDZ
_cod_data_source_file Baur_ZEKRDZ_1989_372.cif
_cod_data_source_block D12.4Al11.6Cs3.2Na6.2O102.2Si36.4
_cod_original_formula_sum 'D12.4 Al11.6 Cs3.2 Na6.2 O102.2 Si36.4'
_cod_database_code 8104292

loop_
_symmetry_equiv_pos_as_xyz
x,y,z
y,-x,-z
-x,-y,z
-y,x,-z
x,-y,-z
-y,-x,z
-x,y,-z
y,x,z
z,x,y
x,-z,-y
-z,-x,y
-x,z,-y
z,-x,-y
-x,-z,y
-z,x,-y
x,z,y
y,z,x
y,-z,-x
-z,-y,x
-y,z,-x
z,y,x
-y,-z,x
-z,y,-x
z,-y,-x
x+1/2,y+1/2,z+1/2
y+1/2,-x+1/2,-z+1/2
-x+1/2,-y+1/2,z+1/2
-y+1/2,x+1/2,-z+1/2
x+1/2,-y+1/2,-z+1/2
-y+1/2,-x+1/2,z+1/2
-x+1/2,y+1/2,-z+1/2
y+1/2,x+1/2,z+1/2
z+1/2,x+1/2,y+1/2
x+1/2,-z+1/2,-y+1/2
-z+1/2,-x+1/2,y+1/2
-x+1/2,z+1/2,-y+1/2
z+1/2,-x+1/2,-y+1/2
-x+1/2,-z+1/2,y+1/2
-z+1/2,x+1/2,-y+1/2
x+1/2,z+1/2,y+1/2
y+1/2,z+1/2,x+1/2
y+1/2,-z+1/2,-x+1/2
-z+1/2,-y+1/2,x+1/2
-y+1/2,z+1/2,-x+1/2
z+1/2,y+1/2,x+1/2
-y+1/2,-z+1/2,x+1/2
-z+1/2,y+1/2,-x+1/2
z+1/2,-y+1/2,-x+1/2

loop_
_atom_site_label
_atom_site_type_symbol
_atom_site_fract_x
_atom_site_fract_y
_atom_site_fract_z
_atom_site_occupancy
_atom_site_U_iso_or_equiv
O2 O-2 0.2092 0.2092 0.3949 1 0.0
O3 O-2 0.1333 0.1333 0.6232 1 0.0
Cs1 Cs+1 0 0 0.5 0.533 0.0
O5 O-2 0.04 0.04 0.169 0.092 0.0
Al1 Al+3 0.2692 0.1207 0.42 0.2417 0.0
Na2 Na+1 0.04 0.04 0.504 0.175 0.0
O6 O-2 0.432 0.432 0.282 0.079 0.0
O1 O-2 0.0294 0.2099 0.3864 1 0.0
Na1 Na+1 0.305 0.305 0.305 0.25 0.0
Si1 Si+4 0.2692 0.1207 0.42 0.7583 0.0
O4 O-2 0.218 0.218 0.12 0.087 0.0
